data_7216806
loop_
_publ_author_name
'Li, Xiang-Ying'
'Lin, Zu-Jin'
'Yang, Yan-Yan'
'Cao, Rong'

_publ_section_title
;
 Synthesis, structures and luminescent properties of lanthanide
 coordination polymers involving biphenyl-3,4&#x2032;,5-tricarboxylate
;
_journal_issue 28
_journal_name_full CrystEngComm
_journal_page_first 6425
_journal_paper_doi 10.1039/c4ce00158c
_journal_volume 16
_journal_year 2014
_chemical_formula_sum 'C19 H21 O9 S2 Sm'
_chemical_formula_weight 607.83
_chemical_name_systematic
; 
 ? 
;
_space_group_IT_number 15
_symmetry_cell_setting monoclinic
_symmetry_space_group_name_Hall '-C 2yc'
_symmetry_space_group_name_H-M 'C 1 2/c 1'
_atom_sites_solution_hydrogens geom
_atom_sites_solution_primary direct
_atom_sites_solution_secondary difmap
_audit_creation_method SHELXL-97
_cell_angle_alpha 90.00
_cell_angle_beta 99.153(3)
_cell_angle_gamma 90.00
_cell_formula_units_Z 8
_cell_length_a 24.8112(8)
_cell_length_b 13.7461(4)
_cell_length_c 13.6627(4)
_cell_measurement_reflns_used 3792
_cell_measurement_temperature 293(2)
_cell_measurement_theta_max 29.1210
_cell_measurement_theta_min 2.3544
_cell_volume 4600.4(2)
_computing_cell_refinement
;
CrysAlisPro, Agilent Technologies,
Version 1.171.35.21 (release 20-01-2012 CrysAlis171 .NET)
(compiled Jan 23 2012,18:06:46)
;
_computing_data_collection
;
CrysAlisPro, Agilent Technologies,
Version 1.171.35.21 (release 20-01-2012 CrysAlis171 .NET)
(compiled Jan 23 2012,18:06:46)
;
_computing_data_reduction
;
CrysAlisPro, Agilent Technologies,
Version 1.171.35.21 (release 20-01-2012 CrysAlis171 .NET)
(compiled Jan 23 2012,18:06:46)
;
_computing_structure_refinement 'SHELXL-97 (Sheldrick, 1997)'
_computing_structure_solution 'SHELXS-97 (Sheldrick, 1990)'
_diffrn_ambient_temperature 293(2)
_diffrn_detector_area_resol_mean 16.2083
_diffrn_measured_fraction_theta_full 0.999
_diffrn_measured_fraction_theta_max 0.999
_diffrn_measurement_device_type 'Xcalibur, Eos'
_diffrn_measurement_method '\w scans'
_diffrn_radiation_monochromator graphite
_diffrn_radiation_source 'fine-focus sealed tube'
_diffrn_radiation_type MoK\a
_diffrn_radiation_wavelength 0.71073
_diffrn_reflns_av_R_equivalents 0.0339
_diffrn_reflns_av_sigmaI/netI 0.0468
_diffrn_reflns_limit_h_max 30
_diffrn_reflns_limit_h_min -16
_diffrn_reflns_limit_k_max 16
_diffrn_reflns_limit_k_min -15
_diffrn_reflns_limit_l_max 16
_diffrn_reflns_limit_l_min -16
_diffrn_reflns_number 9536
_diffrn_reflns_theta_full 25.50
_diffrn_reflns_theta_max 25.50
_diffrn_reflns_theta_min 2.36
_exptl_absorpt_coefficient_mu 2.780
_exptl_absorpt_correction_T_max 0.8082
_exptl_absorpt_correction_T_min 0.6646
_exptl_absorpt_process_details
;
CrysAlisPro, Agilent Technologies,
Version 1.171.35.21 (release 20-01-2012 CrysAlis171 .NET)
(compiled Jan 23 2012,18:06:46)
Empirical absorption correction using spherical harmonics,
 implemented in SCALE3 ABSPACK scaling algorithm.
;
_exptl_crystal_colour colorless
_exptl_crystal_density_diffrn 1.755
_exptl_crystal_density_method 'not measured'
_exptl_crystal_description block
_exptl_crystal_F_000 2408
_exptl_crystal_size_max 0.16
_exptl_crystal_size_mid 0.10
_exptl_crystal_size_min 0.08
_platon_squeeze_details
;
;
_refine_diff_density_max 2.038
_refine_diff_density_min -1.389
_refine_diff_density_rms 0.158
_refine_ls_extinction_method none
_refine_ls_goodness_of_fit_ref 1.086
_refine_ls_hydrogen_treatment mixed
_refine_ls_matrix_type full
_refine_ls_number_parameters 268
_refine_ls_number_reflns 4282
_refine_ls_number_restraints 0
_refine_ls_restrained_S_all 1.086
_refine_ls_R_factor_all 0.0471
_refine_ls_R_factor_gt 0.0399
_refine_ls_shift/su_max 0.063
_refine_ls_shift/su_mean 0.003
_refine_ls_structure_factor_coef Fsqd
_refine_ls_weighting_details 'calc w=1/[\s^2^(Fo^2^)+(0.0630P)^2^+22.0125P] where P=(Fo^2^+2Fc^2^)/3'
_refine_ls_weighting_scheme calc
_refine_ls_wR_factor_gt 0.1111
_refine_ls_wR_factor_ref 0.1162
_reflns_number_gt 3645
_reflns_number_total 4282
_reflns_threshold_expression >2sigma(I)
_cod_data_source_file c4ce00158c1.cif
_cod_data_source_block 8
_cod_database_code 7216806

loop_
_symmetry_equiv_pos_as_xyz
'x, y, z'
'-x, y, -z+1/2'
'x+1/2, y+1/2, z'
'-x+1/2, y+1/2, -z+1/2'
'-x, -y, -z'
'x, -y, z-1/2'
'-x+1/2, -y+1/2, -z'
'x+1/2, -y+1/2, z-1/2'

loop_
_atom_site_label
_atom_site_type_symbol
_atom_site_fract_x
_atom_site_fract_y
_atom_site_fract_z
_atom_site_U_iso_or_equiv
_atom_site_adp_type
_atom_site_occupancy
_atom_site_symmetry_multiplicity
_atom_site_calc_flag
_atom_site_refinement_flags
_atom_site_disorder_assembly
_atom_site_disorder_group
Sm1 Sm 0.170233(5) 0.215478(8) 0.461044(8) 0.01288(3) Uani 1 1 d . . .
C1 C 0.07530(10) 0.28048(17) 0.53748(18) 0.0207(7) Uani 1 1 d . . .
C2 C 0.02402(10) 0.31182(19) 0.57474(18) 0.0216(6) Uani 1 1 d . . .
C3 C -0.01422(12) 0.2436(2) 0.5932(3) 0.0406(8) Uani 1 1 d . . .
H3 H -0.0068 0.1776 0.5886 0.049 Uiso 1 1 calc R . .
C4 C -0.06371(13) 0.2737(2) 0.6185(3) 0.0480(10) Uani 1 1 d . . .
H4 H -0.0893 0.2272 0.6298 0.058 Uiso 1 1 calc R . .
C5 C -0.07590(10) 0.37206(18) 0.62747(18) 0.0237(7) Uani 1 1 d . . .
C6 C -0.03678(11) 0.4398(2) 0.6107(2) 0.0290(7) Uani 1 1 d . . .
H6 H -0.0436 0.5060 0.6157 0.035 Uiso 1 1 calc R . .
C7 C 0.01269(11) 0.4080(2) 0.5862(2) 0.0303(7) Uani 1 1 d . . .
H7 H 0.0390 0.4539 0.5774 0.036 Uiso 1 1 calc R . .
C8 C -0.13064(10) 0.39993(18) 0.65019(19) 0.0226(7) Uani 1 1 d . . .
C9 C -0.15381(10) 0.34657(19) 0.71914(18) 0.0237(7) Uani 1 1 d . . .
H9 H -0.1332 0.2982 0.7550 0.028 Uiso 1 1 calc R . .
C10 C -0.20665(10) 0.36301(17) 0.73630(17) 0.0198(6) Uani 1 1 d . . .
C11 C -0.23812(10) 0.43346(17) 0.67997(18) 0.0215(6) Uani 1 1 d . . .
H11 H -0.2746 0.4421 0.6864 0.026 Uiso 1 1 calc R . .
C12 C -0.21438(10) 0.49103(16) 0.61371(17) 0.0177(6) Uani 1 1 d . . .
C13 C -0.16114(10) 0.47529(17) 0.60036(17) 0.0200(6) Uani 1 1 d . . .
H13 H -0.1454 0.5153 0.5578 0.024 Uiso 1 1 calc R . .
C14 C -0.22871(10) 0.30712(18) 0.81685(18) 0.0192(6) Uani 1 1 d . . .
C15 C -0.24922(10) 0.56970(16) 0.55873(16) 0.0160(6) Uani 1 1 d . . .
C16 C 0.0575(3) 0.3373(8) 0.1609(7) 0.162(3) Uani 0.771(3) 1 d P A 1
H16A H 0.0271 0.3038 0.1810 0.243 Uiso 0.771(3) 1 calc PR A 1
H16B H 0.0537 0.3372 0.0898 0.243 Uiso 0.771(3) 1 calc PR A 1
H16C H 0.0583 0.4032 0.1844 0.243 Uiso 0.771(3) 1 calc PR A 1
C17 C 0.1585(3) 0.3514(7) 0.1867(7) 0.162(3) Uani 0.771(3) 1 d P A 1
H17A H 0.1944 0.3252 0.2078 0.243 Uiso 0.771(3) 1 calc PR A 1
H17B H 0.1547 0.4112 0.2212 0.243 Uiso 0.771(3) 1 calc PR A 1
H17C H 0.1534 0.3634 0.1167 0.243 Uiso 0.771(3) 1 calc PR A 1
C18 C 0.18057(19) -0.0663(3) 0.3271(3) 0.0754(15) Uani 1 1 d . . .
H18A H 0.2154 -0.0377 0.3513 0.113 Uiso 1 1 calc R . .
H18B H 0.1846 -0.1138 0.2773 0.113 Uiso 1 1 calc R . .
H18C H 0.1666 -0.0972 0.3809 0.113 Uiso 1 1 calc R . .
C19 C 0.0770(2) -0.0459(3) 0.2372(4) 0.0826(16) Uani 1 1 d . . .
H19A H 0.0643 -0.0717 0.2948 0.124 Uiso 1 1 calc R . .
H19B H 0.0869 -0.0984 0.1974 0.124 Uiso 1 1 calc R . .
H19C H 0.0485 -0.0082 0.1992 0.124 Uiso 1 1 calc R . .
O1 O 0.10696(7) 0.34308(13) 0.51399(15) 0.0334(5) Uani 1 1 d . . .
O2 O 0.08439(7) 0.18995(13) 0.52822(14) 0.0287(5) Uani 1 1 d . . .
O3 O -0.22727(7) 0.64462(11) 0.53041(12) 0.0215(4) Uani 1 1 d . . .
O4 O -0.30037(7) 0.55892(12) 0.54345(13) 0.0242(5) Uani 1 1 d . . .
O5 O -0.27694(7) 0.32743(14) 0.83011(13) 0.0275(5) Uani 1 1 d . . .
O6 O -0.19809(7) 0.24671(13) 0.86404(12) 0.0214(4) Uani 1 1 d . . .
O7 O 0.12500(11) 0.29888(16) 0.31574(17) 0.0527(8) Uani 1 1 d . . .
O8 O 0.12079(8) 0.08572(14) 0.36104(15) 0.0355(6) Uani 1 1 d . . .
S1 S 0.11667(7) 0.28005(10) 0.20949(9) 0.0672(5) Uani 0.771(3) 1 d P A 1
S2 S 0.13348(4) 0.02764(7) 0.27387(7) 0.0546(3) Uani 1 1 d . A .

loop_
_atom_site_aniso_label
_atom_site_aniso_U_11
_atom_site_aniso_U_22
_atom_site_aniso_U_33
_atom_site_aniso_U_23
_atom_site_aniso_U_13
_atom_site_aniso_U_12
Sm1 0.01172(6) 0.01291(6) 0.01427(6) -0.00039(4) 0.00289(5) 0.00146(4)
C1 0.0145(11) 0.0287(13) 0.0200(11) 0.0042(10) 0.0064(9) 0.0072(10)
C2 0.0189(12) 0.0264(12) 0.0211(11) 0.0032(10) 0.0075(10) 0.0047(11)
C3 0.0284(13) 0.0268(13) 0.0729(19) 0.0116(14) 0.0275(13) 0.0113(12)
C4 0.0327(15) 0.0272(14) 0.092(2) 0.0234(14) 0.0331(15) 0.0038(12)
C5 0.0222(12) 0.0280(13) 0.0237(11) 0.0117(10) 0.0120(10) 0.0063(11)
C6 0.0233(13) 0.0226(12) 0.0437(15) 0.0013(12) 0.0135(11) 0.0031(11)
C7 0.0208(12) 0.0307(14) 0.0427(15) 0.0013(12) 0.0148(11) -0.0056(11)
C8 0.0171(12) 0.0255(12) 0.0268(12) 0.0043(10) 0.0079(10) 0.0031(10)
C9 0.0234(12) 0.0267(12) 0.0224(11) 0.0094(10) 0.0075(10) 0.0076(11)
C10 0.0215(11) 0.0210(11) 0.0186(11) 0.0033(10) 0.0087(9) 0.0026(10)
C11 0.0193(11) 0.0235(12) 0.0233(11) 0.0066(10) 0.0082(9) 0.0047(10)
C12 0.0198(11) 0.0152(10) 0.0184(11) 0.0051(9) 0.0039(9) 0.0054(10)
C13 0.0237(12) 0.0167(11) 0.0216(11) 0.0068(9) 0.0092(9) 0.0029(10)
C14 0.0181(12) 0.0223(11) 0.0168(11) 0.0037(10) 0.0016(9) -0.0023(10)
C15 0.0218(11) 0.0124(10) 0.0149(10) 0.0006(9) 0.0061(9) 0.0014(10)
C16 0.094(4) 0.204(6) 0.170(6) -0.074(5) -0.036(4) 0.019(5)
C17 0.094(4) 0.204(6) 0.170(6) -0.074(5) -0.036(4) 0.019(5)
C18 0.089(3) 0.047(2) 0.095(3) -0.003(2) 0.028(2) 0.003(2)
C19 0.083(3) 0.075(3) 0.086(3) -0.026(2) 0.001(3) -0.027(2)
O1 0.0279(9) 0.0240(9) 0.0545(11) 0.0097(8) 0.0255(8) 0.0082(8)
O2 0.0217(9) 0.0238(8) 0.0431(10) -0.0015(8) 0.0134(8) 0.0014(8)
O3 0.0258(9) 0.0126(7) 0.0276(8) 0.0047(7) 0.0087(7) 0.0032(7)
O4 0.0175(8) 0.0189(8) 0.0349(9) 0.0068(8) -0.0001(7) 0.0029(7)
O5 0.0195(9) 0.0420(10) 0.0226(8) 0.0132(8) 0.0083(7) 0.0033(8)
O6 0.0217(9) 0.0244(8) 0.0185(8) 0.0109(7) 0.0048(7) 0.0068(8)
O7 0.0629(16) 0.0544(13) 0.0329(12) 0.0096(10) -0.0166(12) 0.0172(12)
O8 0.0295(10) 0.0394(10) 0.0379(10) -0.0153(9) 0.0063(8) -0.0106(9)
S1 0.0959(11) 0.0692(9) 0.0304(6) -0.0005(5) -0.0085(7) 0.0132(7)
S2 0.0611(5) 0.0535(5) 0.0519(5) -0.0164(4) 0.0167(4) -0.0153(4)

loop_
_atom_type_symbol
_atom_type_description
_atom_type_scat_dispersion_real
_atom_type_scat_dispersion_imag
_atom_type_scat_source
C C 0.0033 0.0016 'International Tables Vol C Tables 4.2.6.8 and 6.1.1.4'
H H 0.0000 0.0000 'International Tables Vol C Tables 4.2.6.8 and 6.1.1.4'
O O 0.0106 0.0060 'International Tables Vol C Tables 4.2.6.8 and 6.1.1.4'
S S 0.1246 0.1234 'International Tables Vol C Tables 4.2.6.8 and 6.1.1.4'
Sm Sm -0.1638 3.4418 'International Tables Vol C Tables 4.2.6.8 and 6.1.1.4'

loop_
_geom_angle_atom_site_label_1
_geom_angle_atom_site_label_2
_geom_angle_atom_site_label_3
_geom_angle
_geom_angle_site_symmetry_1
_geom_angle_site_symmetry_3
O3 Sm1 O7 81.45(7) 5_566 .
O3 Sm1 O6 74.56(6) 5_566 2_556
O7 Sm1 O6 138.78(7) . 2_556
O3 Sm1 O5 81.23(6) 5_566 8
O7 Sm1 O5 75.30(8) . 8
O6 Sm1 O5 131.44(6) 2_556 8
O3 Sm1 O8 148.83(6) 5_566 .
O7 Sm1 O8 76.17(7) . .
O6 Sm1 O8 135.92(6) 2_556 .
O5 Sm1 O8 72.35(6) 8 .
O3 Sm1 O2 129.54(6) 5_566 .
O7 Sm1 O2 93.29(8) . .
O6 Sm1 O2 77.66(6) 2_556 .
O5 Sm1 O2 145.89(6) 8 .
O8 Sm1 O2 73.73(7) . .
O3 Sm1 O4 123.26(6) 5_566 3_545
O7 Sm1 O4 148.25(7) . 3_545
O6 Sm1 O4 71.86(6) 2_556 3_545
O5 Sm1 O4 88.27(6) 8 3_545
O8 Sm1 O4 72.98(6) . 3_545
O2 Sm1 O4 85.24(6) . 3_545
O3 Sm1 O1 79.47(6) 5_566 .
O7 Sm1 O1 71.18(8) . .
O6 Sm1 O1 71.81(6) 2_556 .
O5 Sm1 O1 143.30(6) 8 .
O8 Sm1 O1 112.61(6) . .
O2 Sm1 O1 51.95(6) . .
O4 Sm1 O1 128.37(6) 3_545 .
O3 Sm1 O3 76.05(5) 5_566 3_545
O7 Sm1 O3 137.49(8) . 3_545
O6 Sm1 O3 67.58(6) 2_556 3_545
O5 Sm1 O3 66.01(5) 8 3_545
O8 Sm1 O3 106.72(6) . 3_545
O2 Sm1 O3 128.75(6) . 3_545
O4 Sm1 O3 49.27(5) 3_545 3_545
O1 Sm1 O3 136.73(5) . 3_545
O3 Sm1 C1 104.29(6) 5_566 .
O7 Sm1 C1 81.36(8) . .
O6 Sm1 C1 72.96(6) 2_556 .
O5 Sm1 C1 154.99(6) 8 .
O8 Sm1 C1 93.58(7) . .
O2 Sm1 C1 26.32(6) . .
O4 Sm1 C1 107.69(7) 3_545 .
O1 Sm1 C1 25.63(6) . .
O3 Sm1 C1 138.93(6) 3_545 .
O3 Sm1 C15 99.77(6) 5_566 3_545
O7 Sm1 C15 151.30(8) . 3_545
O6 Sm1 C15 67.18(6) 2_556 3_545
O5 Sm1 C15 76.56(6) 8 3_545
O8 Sm1 C15 90.05(6) . 3_545
O2 Sm1 C15 107.04(6) . 3_545
O4 Sm1 C15 24.48(6) 3_545 3_545
O1 Sm1 C15 137.44(6) . 3_545
O3 Sm1 C15 24.80(6) 3_545 3_545
C1 Sm1 C15 125.15(7) . 3_545
O3 Sm1 Sm1 41.23(4) 5_566 7_556
O7 Sm1 Sm1 114.41(7) . 7_556
O6 Sm1 Sm1 65.44(4) 2_556 7_556
O5 Sm1 Sm1 68.54(4) 8 7_556
O8 Sm1 Sm1 134.33(5) . 7_556
O2 Sm1 Sm1 143.10(4) . 7_556
O4 Sm1 Sm1 83.08(4) 3_545 7_556
O1 Sm1 Sm1 112.77(4) . 7_556
O3 Sm1 Sm1 34.81(3) 3_545 7_556
C1 Sm1 Sm1 131.09(5) . 7_556
C15 Sm1 Sm1 58.88(4) 3_545 7_556
O1 C1 O2 121.5(2) . .
O1 C1 C2 119.5(2) . .
O2 C1 C2 119.0(2) . .
O1 C1 Sm1 62.06(14) . .
O2 C1 Sm1 59.40(13) . .
C2 C1 Sm1 177.64(17) . .
C7 C2 C3 118.3(3) . .
C7 C2 C1 121.1(2) . .
C3 C2 C1 120.5(2) . .
C2 C3 C4 120.1(3) . .
C2 C3 H3 120.0 . .
C4 C3 H3 120.0 . .
C3 C4 C5 121.5(3) . .
C3 C4 H4 119.3 . .
C5 C4 H4 119.3 . .
C6 C5 C4 117.9(3) . .
C6 C5 C8 123.0(2) . .
C4 C5 C8 119.0(2) . .
C5 C6 C7 119.6(2) . .
C5 C6 H6 120.2 . .
C7 C6 H6 120.2 . .
C2 C7 C6 122.5(3) . .
C2 C7 H7 118.8 . .
C6 C7 H7 118.8 . .
C9 C8 C13 118.2(2) . .
C9 C8 C5 119.7(2) . .
C13 C8 C5 122.1(2) . .
C10 C9 C8 122.2(2) . .
C10 C9 H9 118.9 . .
C8 C9 H9 118.9 . .
C9 C10 C11 118.7(2) . .
C9 C10 C14 120.1(2) . .
C11 C10 C14 121.2(2) . .
C10 C11 C12 119.5(2) . .
C10 C11 H11 120.3 . .
C12 C11 H11 120.3 . .
C13 C12 C11 120.5(2) . .
C13 C12 C15 122.1(2) . .
C11 C12 C15 117.4(2) . .
C12 C13 C8 120.6(2) . .
C12 C13 H13 119.7 . .
C8 C13 H13 119.7 . .
O6 C14 O5 126.1(2) . .
O6 C14 C10 117.2(2) . .
O5 C14 C10 116.7(2) . .
O3 C15 O4 121.3(2) . .
O3 C15 C12 120.0(2) . .
O4 C15 C12 118.7(2) . .
O3 C15 Sm1 66.69(12) . 3_455
O4 C15 Sm1 54.66(11) . 3_455
C12 C15 Sm1 172.86(17) . 3_455
S1 C16 H16A 109.5 . .
S1 C16 H16B 109.5 . .
H16A C16 H16B 109.5 . .
S1 C16 H16C 109.5 . .
H16A C16 H16C 109.5 . .
H16B C16 H16C 109.5 . .
S1 C17 H17A 109.5 . .
S1 C17 H17B 109.5 . .
H17A C17 H17B 109.5 . .
S1 C17 H17C 109.5 . .
H17A C17 H17C 109.5 . .
H17B C17 H17C 109.5 . .
S2 C18 H18A 109.5 . .
S2 C18 H18B 109.5 . .
H18A C18 H18B 109.5 . .
S2 C18 H18C 109.5 . .
H18A C18 H18C 109.5 . .
H18B C18 H18C 109.5 . .
S2 C19 H19A 109.5 . .
S2 C19 H19B 109.5 . .
H19A C19 H19B 109.5 . .
S2 C19 H19C 109.5 . .
H19A C19 H19C 109.5 . .
H19B C19 H19C 109.5 . .
C1 O1 Sm1 92.31(15) . .
C1 O2 Sm1 94.28(15) . .
C15 O3 Sm1 158.78(15) . 5_566
C15 O3 Sm1 88.51(14) . 3_455
Sm1 O3 Sm1 103.95(5) 5_566 3_455
C15 O4 Sm1 100.85(14) . 3_455
C14 O5 Sm1 132.58(15) . 8_456
C14 O6 Sm1 133.66(16) . 2_556
S1 O7 Sm1 135.26(15) . .
S2 O8 Sm1 132.53(12) . .
O7 S1 C17 95.6(4) . .
O7 S1 C16 106.5(4) . .
C17 S1 C16 101.5(5) . .
O8 S2 C19 106.01(19) . .
O8 S2 C18 105.20(17) . .
C19 S2 C18 98.0(2) . .

loop_
_geom_bond_atom_site_label_1
_geom_bond_atom_site_label_2
_geom_bond_distance
_geom_bond_site_symmetry_2
Sm1 O3 2.3795(16) 5_566
Sm1 O7 2.410(2) .
Sm1 O6 2.4182(16) 2_556
Sm1 O5 2.4519(18) 8
Sm1 O8 2.4536(19) .
Sm1 O2 2.4747(19) .
Sm1 O4 2.4839(16) 3_545
Sm1 O1 2.5348(19) .
Sm1 O3 2.7472(17) 3_545
Sm1 C1 2.867(3) .
Sm1 C15 2.990(2) 3_545
Sm1 Sm1 4.0449(3) 7_556
C1 O1 1.241(3) .
C1 O2 1.275(3) .
C1 C2 1.507(4) .
C2 C7 1.366(4) .
C2 C3 1.385(4) .
C3 C4 1.391(5) .
C3 H3 0.9300 .
C4 C5 1.395(4) .
C4 H4 0.9300 .
C5 C6 1.390(4) .
C5 C8 1.491(4) .
C6 C7 1.393(4) .
C6 H6 0.9300 .
C7 H7 0.9300 .
C8 C9 1.389(4) .
C8 C13 1.395(3) .
C9 C10 1.387(4) .
C9 H9 0.9300 .
C10 C11 1.396(3) .
C10 C14 1.514(4) .
C11 C12 1.401(3) .
C11 H11 0.9300 .
C12 C13 1.379(4) .
C12 C15 1.508(3) .
C13 H13 0.9300 .
C14 O6 1.236(3) .
C14 O5 1.270(3) .
C15 O3 1.255(3) .
C15 O4 1.262(3) .
C15 Sm1 2.990(2) 3_455
C16 S1 1.705(9) .
C16 H16A 0.9600 .
C16 H16B 0.9600 .
C16 H16C 0.9600 .
C17 S1 1.496(10) .
C17 H17A 0.9600 .
C17 H17B 0.9600 .
C17 H17C 0.9600 .
C18 S2 1.814(4) .
C18 H18A 0.9600 .
C18 H18B 0.9600 .
C18 H18C 0.9600 .
C19 S2 1.736(5) .
C19 H19A 0.9600 .
C19 H19B 0.9600 .
C19 H19C 0.9600 .
O3 Sm1 2.3795(16) 5_566
O3 Sm1 2.7472(17) 3_455
O4 Sm1 2.4839(16) 3_455
O5 Sm1 2.4519(18) 8_456
O6 Sm1 2.4182(16) 2_556
O7 S1 1.457(3) .
O8 S2 1.508(2) .

loop_
_platon_squeeze_void_nr
_platon_squeeze_void_average_x
_platon_squeeze_void_average_y
_platon_squeeze_void_average_z
_platon_squeeze_void_volume
_platon_squeeze_void_count_electrons
1 0.003 -0.009 -0.014 663.8 1.1
